data_7203606
loop_
_publ_author_name
'Lin, Chih-Yuan'
'Chan, Zhi-Kai'
'Yeh, Chun-Wei'
'Wu, Chia-Jun'
'Chen, Jhy-Der'
'Wang, Ju-Chun'

_publ_section_title
;
 Roles of I?I and Ag?I interactions on the self-assembly of Ag(i)
 complexes containing 2-amino-5-iodopyrimidine; formation of the unique
 Ag?I?I?Ag interaction
;
_journal_issue 11
_journal_name_full CrystEngComm
_journal_page_first 841
_journal_paper_doi 10.1039/b611044d
_journal_volume 8
_journal_year 2006
_chemical_formula_sum 'C4 H4 Ag Cl I N3 O4'
_chemical_formula_weight 428.32
_chemical_name_systematic
;
?
;
_space_group_IT_number 52
_symmetry_cell_setting orthorhombic
_symmetry_space_group_name_Hall '-P 2a 2bc'
_symmetry_space_group_name_H-M 'P n n a'
_atom_sites_solution_hydrogens geom
_atom_sites_solution_primary direct
_atom_sites_solution_secondary difmap
_audit_creation_method SHELXL-97
_cell_angle_alpha 90.00
_cell_angle_beta 90.00
_cell_angle_gamma 90.00
_cell_formula_units_Z 8
_cell_length_a 19.1267(17)
_cell_length_b 11.4655(9)
_cell_length_c 9.0154(13)
_cell_measurement_reflns_used 34
_cell_measurement_temperature 295(2)
_cell_measurement_theta_max 18.38
_cell_measurement_theta_min 3.55
_cell_volume 1977.1(4)
_computing_cell_refinement 'Bruker XSCANS'
_computing_data_collection 'Bruker XSCANS'
_computing_data_reduction 'Bruker SHELXTL'
_computing_molecular_graphics 'Bruker SHELXTL'
_computing_publication_material 'Bruker SHELXTL'
_computing_structure_refinement 'SHELXL-97 (Sheldrick, 1997)'
_computing_structure_solution 'SHELXS-97 (Sheldrick, 1990)'
_diffrn_ambient_temperature 298(2)
_diffrn_measured_fraction_theta_full 0.993
_diffrn_measured_fraction_theta_max 0.993
_diffrn_measurement_device_type 'Bruker P4'
_diffrn_measurement_method '\w scans'
_diffrn_radiation_monochromator graphite
_diffrn_radiation_source 'fine-focus sealed tube'
_diffrn_radiation_type MoK\a
_diffrn_radiation_wavelength 0.71073
_diffrn_reflns_av_R_equivalents 0.0368
_diffrn_reflns_av_sigmaI/netI 0.0408
_diffrn_reflns_limit_h_max 1
_diffrn_reflns_limit_h_min -22
_diffrn_reflns_limit_k_max 1
_diffrn_reflns_limit_k_min -13
_diffrn_reflns_limit_l_max 10
_diffrn_reflns_limit_l_min -1
_diffrn_reflns_number 2320
_diffrn_reflns_theta_full 25.00
_diffrn_reflns_theta_max 25.00
_diffrn_reflns_theta_min 2.13
_diffrn_standards_interval_count 100
_diffrn_standards_number 3
_exptl_absorpt_coefficient_mu 5.424
_exptl_absorpt_correction_T_max 1.0000
_exptl_absorpt_correction_T_min 0.5224
_exptl_absorpt_correction_type empirical
_exptl_crystal_colour colorless
_exptl_crystal_density_diffrn 2.878
_exptl_crystal_density_method 'not measured'
_exptl_crystal_description plate
_exptl_crystal_F_000 1584
_exptl_crystal_size_max 0.4
_exptl_crystal_size_mid 0.2
_exptl_crystal_size_min 0.1
_refine_diff_density_max 0.933
_refine_diff_density_min -0.979
_refine_diff_density_rms 0.162
_refine_ls_extinction_coef 0.00025(5)
_refine_ls_extinction_expression Fc^*^=kFc[1+0.001xFc^2^\l^3^/sin(2\q)]^-1/4^
_refine_ls_extinction_method SHELXL
_refine_ls_goodness_of_fit_ref 1.052
_refine_ls_hydrogen_treatment constr
_refine_ls_matrix_type full
_refine_ls_number_parameters 130
_refine_ls_number_reflns 1741
_refine_ls_number_restraints 0
_refine_ls_restrained_S_all 1.052
_refine_ls_R_factor_all 0.0791
_refine_ls_R_factor_gt 0.0501
_refine_ls_shift/su_max 0.001
_refine_ls_shift/su_mean 0.000
_refine_ls_structure_factor_coef Fsqd
_refine_ls_weighting_details 'calc w=1/[\s^2^(Fo^2^)+(0.0185P)^2^+28.8658P] where P=(Fo^2^+2Fc^2^)/3'
_refine_ls_weighting_scheme calc
_refine_ls_wR_factor_gt 0.0983
_refine_ls_wR_factor_ref 0.1091
_reflns_number_gt 1227
_reflns_number_total 1741
_reflns_threshold_expression >2sigma(I)
_cod_data_source_file b611044d.txt
_cod_data_source_block 3
_cod_depositor_comments
;
The following automatic conversions were performed:
'_symmetry_cell_setting' value 'Orthorhombic' changed to 'orthorhombic'
according to '/home/saulius/struct/CIF-dictionaries/cif_core.dic'
dictionary named 'cif_core.dic' version 2.4.1 from 2010-06-29.

Automatic conversion script
Id: cif_fix_enum 1527 2010-12-29 10:47:43Z saulius 
;
_cod_original_sg_symbol_H-M Pnna
_cod_database_code 7203606

loop_
_symmetry_equiv_pos_as_xyz
'x, y, z'
'-x+1/2, -y, z'
'-x+1/2, y+1/2, -z+1/2'
'x, -y+1/2, -z+1/2'
'-x, -y, -z'
'x-1/2, y, -z'
'x-1/2, -y-1/2, z-1/2'
'-x, y-1/2, z-1/2'

loop_
_atom_site_label
_atom_site_type_symbol
_atom_site_fract_x
_atom_site_fract_y
_atom_site_fract_z
_atom_site_U_iso_or_equiv
_atom_site_adp_type
_atom_site_occupancy
_atom_site_symmetry_multiplicity
_atom_site_calc_flag
_atom_site_refinement_flags
_atom_site_disorder_assembly
_atom_site_disorder_group
I I 0.43992(4) -0.06851(7) -0.27658(10) 0.0610(3) Uani 1 1 d . . .
Ag1 Ag 0.60047(7) -0.2500 0.2500 0.0735(5) Uani 1 2 d S . .
Ag2 Ag 0.7500 0.0000 -0.26202(15) 0.0575(4) Uani 1 2 d S . .
N1 N 0.6016(4) -0.1924(8) 0.0192(9) 0.043(2) Uani 1 1 d . . .
N2 N 0.7207(4) -0.2019(8) -0.0073(10) 0.053(2) Uani 1 1 d . . .
H2A H 0.7245 -0.2454 0.0768 0.063 Uiso 1 1 d R . .
H2B H 0.7527 -0.2115 -0.0831 0.063 Uiso 1 1 d R . .
N3 N 0.6597(4) -0.1059(7) -0.1878(9) 0.0376(19) Uani 1 1 d . . .
C1 C 0.6599(5) -0.1674(8) -0.0608(10) 0.035(2) Uani 1 1 d . . .
C2 C 0.5982(5) -0.0796(9) -0.2464(12) 0.043(2) Uani 1 1 d . . .
H2C H 0.5970 -0.0402 -0.3365 0.052 Uiso 1 1 calc R . .
C3 C 0.5358(5) -0.1084(8) -0.1789(10) 0.036(2) Uani 1 1 d . . .
C4 C 0.5399(5) -0.1624(9) -0.0425(12) 0.048(3) Uani 1 1 d . . .
H4A H 0.4988 -0.1787 0.0086 0.058 Uiso 1 1 calc R . .
Cl1 Cl 0.7500 0.0000 -0.6256(4) 0.0562(10) Uani 1 2 d S . .
Cl2 Cl 0.60958(19) 0.2500 0.7500 0.0544(10) Uani 1 2 d S . .
O1 O 0.8085(5) -0.0083(12) -0.5314(11) 0.111(4) Uani 1 1 d . . .
O2 O 0.7439(9) -0.0969(10) -0.7132(11) 0.132(5) Uani 1 1 d . . .
O3 O 0.5638(11) 0.3113(13) 0.821(2) 0.267(14) Uani 1 1 d . . .
O4 O 0.6450(7) 0.1701(10) 0.826(3) 0.224(11) Uani 1 1 d . . .

loop_
_atom_site_aniso_label
_atom_site_aniso_U_11
_atom_site_aniso_U_22
_atom_site_aniso_U_33
_atom_site_aniso_U_23
_atom_site_aniso_U_13
_atom_site_aniso_U_12
I 0.0409(4) 0.0682(5) 0.0739(6) 0.0020(5) -0.0175(4) 0.0025(4)
Ag1 0.0587(8) 0.1240(13) 0.0379(7) 0.0238(8) 0.000 0.000
Ag2 0.0416(6) 0.0701(8) 0.0607(8) 0.000 0.000 -0.0181(6)
N1 0.042(5) 0.053(5) 0.034(4) 0.005(4) 0.004(4) 0.005(4)
N2 0.043(5) 0.078(6) 0.037(5) 0.004(5) 0.004(4) 0.018(5)
N3 0.038(4) 0.039(4) 0.036(4) 0.004(4) 0.001(4) 0.001(4)
C1 0.033(5) 0.044(6) 0.029(5) -0.009(5) 0.001(4) -0.003(5)
C2 0.045(5) 0.042(5) 0.043(5) 0.003(6) -0.001(5) 0.003(5)
C3 0.030(5) 0.044(6) 0.034(5) -0.004(5) -0.004(4) 0.000(4)
C4 0.035(5) 0.060(7) 0.048(6) -0.005(6) 0.004(5) 0.002(5)
Cl1 0.049(2) 0.075(3) 0.045(2) 0.000 0.000 -0.004(2)
Cl2 0.0386(19) 0.062(2) 0.062(2) -0.006(2) 0.000 0.000
O1 0.051(5) 0.207(12) 0.076(6) -0.038(8) -0.015(5) 0.023(7)
O2 0.223(14) 0.104(8) 0.069(7) -0.034(6) -0.011(9) -0.035(9)
O3 0.39(3) 0.128(12) 0.28(2) 0.095(14) 0.27(2) 0.101(15)
O4 0.159(12) 0.082(8) 0.43(3) 0.004(13) -0.199(17) 0.024(9)

loop_
_atom_type_symbol
_atom_type_description
_atom_type_scat_dispersion_real
_atom_type_scat_dispersion_imag
_atom_type_scat_source
C C 0.0033 0.0016 'International Tables Vol C Tables 4.2.6.8 and 6.1.1.4'
H H 0.0000 0.0000 'International Tables Vol C Tables 4.2.6.8 and 6.1.1.4'
N N 0.0061 0.0033 'International Tables Vol C Tables 4.2.6.8 and 6.1.1.4'
O O 0.0106 0.0060 'International Tables Vol C Tables 4.2.6.8 and 6.1.1.4'
Cl Cl 0.1484 0.1585 'International Tables Vol C Tables 4.2.6.8 and 6.1.1.4'
Ag Ag -0.8971 1.1015 'International Tables Vol C Tables 4.2.6.8 and 6.1.1.4'
I I -0.4742 1.8119 'International Tables Vol C Tables 4.2.6.8 and 6.1.1.4'

loop_
_geom_angle_atom_site_label_1
_geom_angle_atom_site_label_2
_geom_angle_atom_site_label_3
_geom_angle
_geom_angle_site_symmetry_1
_geom_angle_site_symmetry_3
_geom_angle_publ_flag
N1 Ag1 N1 178.9(4) 4_545 . ?
N3 Ag2 N3 144.8(4) 2_655 . ?
C4 N1 C1 116.5(8) . . ?
C4 N1 Ag1 117.5(7) . . ?
C1 N1 Ag1 125.3(6) . . ?
C1 N2 H2A 122.6 . . ?
C1 N2 H2B 110.5 . . ?
H2A N2 H2B 119.8 . . ?
C2 N3 C1 117.5(9) . . ?
C2 N3 Ag2 116.6(6) . . ?
C1 N3 Ag2 122.9(6) . . ?
N2 C1 N3 118.0(9) . . ?
N2 C1 N1 117.8(9) . . ?
N3 C1 N1 124.1(9) . . ?
N3 C2 C3 122.6(9) . . ?
N3 C2 H2C 118.7 . . ?
C3 C2 H2C 118.7 . . ?
C2 C3 C4 116.8(9) . . ?
C2 C3 I 121.5(7) . . ?
C4 C3 I 121.7(7) . . ?
N1 C4 C3 122.1(9) . . ?
N1 C4 H4A 118.9 . . ?
C3 C4 H4A 118.9 . . ?
O2 Cl1 O2 109.4(10) . 2_655 ?
O2 Cl1 O1 109.6(8) . 2_655 ?
O2 Cl1 O1 111.2(8) 2_655 2_655 ?
O2 Cl1 O1 111.2(8) . . ?
O2 Cl1 O1 109.6(8) 2_655 . ?
O1 Cl1 O1 105.8(8) 2_655 . ?
O3 Cl2 O3 95(2) 4_556 . ?
O3 Cl2 O4 103.0(8) 4_556 . ?
O3 Cl2 O4 117.7(13) . . ?
O3 Cl2 O4 117.7(13) 4_556 4_556 ?
O3 Cl2 O4 103.0(8) . 4_556 ?
O4 Cl2 O4 118.7(16) . 4_556 ?

loop_
_geom_bond_atom_site_label_1
_geom_bond_atom_site_label_2
_geom_bond_distance
_geom_bond_site_symmetry_2
_geom_bond_publ_flag
I C3 2.085(9) . ?
Ag1 N1 2.184(8) 4_545 ?
Ag1 N1 2.184(8) . ?
Ag2 N3 2.215(8) 2_655 ?
Ag2 N3 2.215(8) . ?
N1 C4 1.348(12) . ?
N1 C1 1.358(12) . ?
N2 C1 1.320(12) . ?
N2 H2A 0.9105 . ?
N2 H2B 0.9240 . ?
N3 C2 1.325(12) . ?
N3 C1 1.345(12) . ?
C2 C3 1.380(13) . ?
C2 H2C 0.9300 . ?
C3 C4 1.379(14) . ?
C4 H4A 0.9300 . ?
Cl1 O2 1.368(10) . ?
Cl1 O2 1.368(10) 2_655 ?
Cl1 O1 1.408(9) 2_655 ?
Cl1 O1 1.408(9) . ?
Cl2 O3 1.294(14) 4_556 ?
Cl2 O3 1.294(14) . ?
Cl2 O4 1.329(13) . ?
Cl2 O4 1.329(13) 4_556 ?
